data_7050913
loop_
_publ_author_name
'Durran, Sean E.'
'Elsegood, Mark R. J.'
'Smith, Martin B.'

_publ_section_title
;
 New complexes of functionalised ligands bearing P/N/Se or P2Se donor
 sets
;
_journal_issue 10
_journal_name_full 'New Journal of Chemistry'
_journal_page_first 1402
_journal_paper_doi 10.1039/b204005k
_journal_volume 26
_journal_year 2002
_chemical_formula_sum 'C29 H28 Cl2 N P Pt Se'
_chemical_formula_weight 766.44
_space_group_IT_number 14
_symmetry_cell_setting monoclinic
_symmetry_space_group_name_Hall '-P 2ybc'
_symmetry_space_group_name_H-M 'P 1 21/c 1'
_atom_sites_solution_hydrogens geom
_atom_sites_solution_primary direct
_atom_sites_solution_secondary difmap
_audit_creation_method SHELXL-97
_cell_angle_alpha 90.00
_cell_angle_beta 92.509(2)
_cell_angle_gamma 90.00
_cell_formula_units_Z 8
_cell_length_a 19.9268(7)
_cell_length_b 10.3898(4)
_cell_length_c 26.4969(10)
_cell_measurement_reflns_used 19417
_cell_measurement_temperature 150(2)
_cell_measurement_theta_max 28.65
_cell_measurement_theta_min 2.21
_cell_volume 5480.5(4)
_computing_cell_refinement 'Bruker SAINT'
_computing_data_collection 'Bruker SMART'
_computing_data_reduction 'Bruker SAINT'
_computing_molecular_graphics 'Bruker SHELXTL'
_computing_publication_material 'Bruker SHELXTL and local programs'
_computing_structure_refinement 'Bruker SHELXTL'
_computing_structure_solution 'Bruker SHELXTL'
_diffrn_ambient_temperature 150(2)
_diffrn_measured_fraction_theta_full 1.000
_diffrn_measured_fraction_theta_max 0.901
_diffrn_measurement_device_type 'Bruker SMART 1000 CCD diffractometer'
_diffrn_measurement_method '\w rotation with narrow frames'
_diffrn_radiation_monochromator graphite
_diffrn_radiation_source 'sealed tube'
_diffrn_radiation_type MoK\a
_diffrn_radiation_wavelength 0.71073
_diffrn_reflns_av_R_equivalents 0.0325
_diffrn_reflns_av_sigmaI/netI 0.0340
_diffrn_reflns_limit_h_max 26
_diffrn_reflns_limit_h_min -27
_diffrn_reflns_limit_k_max 14
_diffrn_reflns_limit_k_min -13
_diffrn_reflns_limit_l_max 35
_diffrn_reflns_limit_l_min -33
_diffrn_reflns_number 47536
_diffrn_reflns_theta_full 26.00
_diffrn_reflns_theta_max 29.13
_diffrn_reflns_theta_min 1.54
_diffrn_standards_decay_% 0
_diffrn_standards_number 0
_exptl_absorpt_coefficient_mu 6.721
_exptl_absorpt_correction_T_max 0.553
_exptl_absorpt_correction_T_min 0.230
_exptl_absorpt_correction_type multi-scan
_exptl_crystal_colour 'pale yellow'
_exptl_crystal_density_diffrn 1.858
_exptl_crystal_density_method 'not measured'
_exptl_crystal_description block
_exptl_crystal_F_000 2960
_exptl_crystal_size_max 0.31
_exptl_crystal_size_mid 0.26
_exptl_crystal_size_min 0.10
_refine_diff_density_max 1.298
_refine_diff_density_min -0.690
_refine_diff_density_rms 0.121
_refine_ls_extinction_method none
_refine_ls_goodness_of_fit_ref 1.027
_refine_ls_hydrogen_treatment constr
_refine_ls_matrix_type full
_refine_ls_number_parameters 631
_refine_ls_number_reflns 13305
_refine_ls_number_restraints 0
_refine_ls_restrained_S_all 1.027
_refine_ls_R_factor_all 0.0415
_refine_ls_R_factor_gt 0.0250
_refine_ls_shift/su_max 0.004
_refine_ls_shift/su_mean 0.000
_refine_ls_structure_factor_coef Fsqd
_refine_ls_weighting_details 'calc w=1/[\s^2^(Fo^2^)+(0.0218P)^2^+5.4607P] where P=(Fo^2^+2Fc^2^)/3'
_refine_ls_weighting_scheme calc
_refine_ls_wR_factor_gt 0.0514
_refine_ls_wR_factor_ref 0.0573
_reflns_number_gt 10564
_reflns_number_total 13305
_reflns_threshold_expression I>2\s(I)
_cod_data_source_file b204005k.txt
_cod_data_source_block 4b
_cod_original_sg_symbol_H-M P2(1)/c
_cod_database_code 7050913

loop_
_symmetry_equiv_pos_as_xyz
'x, y, z'
'-x, y+1/2, -z+1/2'
'-x, -y, -z'
'x, -y-1/2, z-1/2'

loop_
_atom_site_label
_atom_site_type_symbol
_atom_site_fract_x
_atom_site_fract_y
_atom_site_fract_z
_atom_site_U_iso_or_equiv
_atom_site_adp_type
_atom_site_occupancy
_atom_site_symmetry_multiplicity
_atom_site_calc_flag
_atom_site_refinement_flags
_atom_site_disorder_assembly
_atom_site_disorder_group
Pt1 Pt 0.524775(6) 0.395570(11) 0.364786(4) 0.01754(3) Uani 1 1 d . . .
Cl1 Cl 0.60064(5) 0.52493(8) 0.40801(3) 0.02647(18) Uani 1 1 d . . .
Cl2 Cl 0.52719(5) 0.54429(8) 0.29708(3) 0.0300(2) Uani 1 1 d . . .
P1 P 0.51808(4) 0.25542(8) 0.42710(3) 0.01793(17) Uani 1 1 d . . .
C1 C 0.43279(17) 0.2435(3) 0.44814(11) 0.0207(7) Uani 1 1 d . . .
C2 C 0.40230(18) 0.3562(3) 0.46418(12) 0.0236(7) Uani 1 1 d . . .
H2 H 0.4254 0.4359 0.4623 0.028 Uiso 1 1 calc R . .
C3 C 0.33834(18) 0.3524(4) 0.48290(12) 0.0270(8) Uani 1 1 d . . .
H3 H 0.3179 0.4291 0.4943 0.032 Uiso 1 1 calc R . .
C4 C 0.30463(19) 0.2366(4) 0.48493(13) 0.0303(8) Uani 1 1 d . . .
H4 H 0.2610 0.2336 0.4981 0.036 Uiso 1 1 calc R . .
C5 C 0.33396(19) 0.1246(3) 0.46795(13) 0.0289(8) Uani 1 1 d . . .
H5 H 0.3100 0.0457 0.4686 0.035 Uiso 1 1 calc R . .
C6 C 0.39826(18) 0.1278(3) 0.45002(12) 0.0246(7) Uani 1 1 d . . .
H6 H 0.4187 0.0507 0.4390 0.030 Uiso 1 1 calc R . .
C7 C 0.57057(17) 0.2704(3) 0.48481(12) 0.0213(7) Uani 1 1 d . . .
C8 C 0.54230(19) 0.2780(3) 0.53187(12) 0.0275(8) Uani 1 1 d . . .
H8 H 0.4949 0.2786 0.5341 0.033 Uiso 1 1 calc R . .
C9 C 0.5834(2) 0.2846(4) 0.57567(13) 0.0351(9) Uani 1 1 d . . .
H9 H 0.5640 0.2912 0.6077 0.042 Uiso 1 1 calc R . .
C10 C 0.6523(2) 0.2816(4) 0.57262(14) 0.0353(9) Uani 1 1 d . . .
H10 H 0.6803 0.2840 0.6025 0.042 Uiso 1 1 calc R . .
C11 C 0.6806(2) 0.2752(4) 0.52578(15) 0.0349(9) Uani 1 1 d . . .
H11 H 0.7281 0.2741 0.5238 0.042 Uiso 1 1 calc R . .
C12 C 0.64019(19) 0.2704(3) 0.48196(13) 0.0286(8) Uani 1 1 d . . .
H12 H 0.6599 0.2671 0.4500 0.034 Uiso 1 1 calc R . .
C13 C 0.53587(17) 0.0988(3) 0.40115(12) 0.0204(7) Uani 1 1 d . . .
C14 C 0.57551(17) 0.0078(3) 0.42633(12) 0.0225(7) Uani 1 1 d . . .
H14 H 0.5953 0.0276 0.4587 0.027 Uiso 1 1 calc R . .
C15 C 0.58686(18) -0.1123(3) 0.40507(14) 0.0265(8) Uani 1 1 d . . .
H15 H 0.6152 -0.1726 0.4225 0.032 Uiso 1 1 calc R . .
C16 C 0.55700(19) -0.1440(3) 0.35868(13) 0.0284(8) Uani 1 1 d . . .
H16 H 0.5644 -0.2261 0.3442 0.034 Uiso 1 1 calc R . .
C17 C 0.51597(18) -0.0543(3) 0.33338(12) 0.0234(7) Uani 1 1 d . . .
H17 H 0.4941 -0.0772 0.3021 0.028 Uiso 1 1 calc R . .
C18 C 0.50636(17) 0.0682(3) 0.35297(12) 0.0201(7) Uani 1 1 d . . .
C19 C 0.46275(17) 0.1545(3) 0.32271(12) 0.0208(7) Uani 1 1 d . . .
H19 H 0.4320 0.1139 0.2994 0.025 Uiso 1 1 calc R . .
N1 N 0.46062(14) 0.2782(3) 0.32361(9) 0.0198(6) Uani 1 1 d . . .
C20 C 0.40847(18) 0.3397(3) 0.28947(12) 0.0247(7) Uani 1 1 d . . .
H20A H 0.3858 0.2726 0.2684 0.030 Uiso 1 1 calc R . .
H20B H 0.4305 0.4004 0.2666 0.030 Uiso 1 1 calc R . .
C21 C 0.35645(18) 0.4117(3) 0.31854(13) 0.0255(7) Uani 1 1 d . . .
H21A H 0.3305 0.4685 0.2949 0.031 Uiso 1 1 calc R . .
H21B H 0.3798 0.4670 0.3441 0.031 Uiso 1 1 calc R . .
C22 C 0.30807(18) 0.3238(3) 0.34485(13) 0.0268(8) Uani 1 1 d . . .
H22A H 0.3341 0.2648 0.3676 0.032 Uiso 1 1 calc R . .
H22B H 0.2833 0.2708 0.3192 0.032 Uiso 1 1 calc R . .
C23 C 0.25782(19) 0.3971(4) 0.37545(14) 0.0296(8) Uani 1 1 d . . .
H23A H 0.2819 0.4622 0.3966 0.036 Uiso 1 1 calc R . .
H23B H 0.2356 0.3365 0.3982 0.036 Uiso 1 1 calc R . .
Se1 Se 0.18928(2) 0.48308(4) 0.331900(14) 0.03084(9) Uani 1 1 d . . .
C24 C 0.16393(18) 0.6040(3) 0.38237(14) 0.0283(8) Uani 1 1 d . . .
C25 C 0.1360(2) 0.5628(4) 0.42704(15) 0.0372(9) Uani 1 1 d . . .
H25 H 0.1277 0.4739 0.4324 0.045 Uiso 1 1 calc R . .
C26 C 0.1204(2) 0.6523(5) 0.46347(16) 0.0453(11) Uani 1 1 d . . .
H26 H 0.1023 0.6241 0.4942 0.054 Uiso 1 1 calc R . .
C27 C 0.1309(2) 0.7820(5) 0.45561(17) 0.0494(12) Uani 1 1 d . . .
H27 H 0.1194 0.8430 0.4805 0.059 Uiso 1 1 calc R . .
C28 C 0.1582(2) 0.8222(4) 0.41124(17) 0.0445(11) Uani 1 1 d . . .
H28 H 0.1658 0.9112 0.4057 0.053 Uiso 1 1 calc R . .
C29 C 0.1745(2) 0.7336(4) 0.37471(15) 0.0373(9) Uani 1 1 d . . .
H29 H 0.1931 0.7622 0.3443 0.045 Uiso 1 1 calc R . .
Pt2 Pt 0.157844(7) 0.594709(12) 0.111581(5) 0.02216(4) Uani 1 1 d . . .
Cl3 Cl 0.23199(5) 0.44627(9) 0.07576(4) 0.0385(2) Uani 1 1 d . . .
Cl4 Cl 0.07622(5) 0.43777(8) 0.10863(4) 0.0327(2) Uani 1 1 d . . .
P2 P 0.08298(5) 0.73775(8) 0.13319(3) 0.02205(18) Uani 1 1 d . . .
C30 C 0.07116(17) 0.7557(3) 0.20024(13) 0.0242(7) Uani 1 1 d . . .
C31 C 0.0601(2) 0.8737(4) 0.22290(15) 0.0353(9) Uani 1 1 d . . .
H31 H 0.0637 0.9509 0.2040 0.042 Uiso 1 1 calc R . .
C32 C 0.0438(2) 0.8790(4) 0.27346(15) 0.0417(10) Uani 1 1 d . . .
H32 H 0.0365 0.9601 0.2889 0.050 Uiso 1 1 calc R . .
C33 C 0.0383(2) 0.7682(4) 0.30124(14) 0.0382(10) Uani 1 1 d . . .
H33 H 0.0258 0.7722 0.3354 0.046 Uiso 1 1 calc R . .
C34 C 0.0510(2) 0.6509(4) 0.27920(14) 0.0366(9) Uani 1 1 d . . .
H34 H 0.0477 0.5741 0.2984 0.044 Uiso 1 1 calc R . .
C35 C 0.06871(19) 0.6440(4) 0.22911(13) 0.0294(8) Uani 1 1 d . . .
H35 H 0.0791 0.5632 0.2146 0.035 Uiso 1 1 calc R . .
C36 C -0.00054(18) 0.7075(3) 0.10519(13) 0.0262(8) Uani 1 1 d . . .
C37 C -0.0058(2) 0.6790(4) 0.05356(14) 0.0358(9) Uani 1 1 d . . .
H37 H 0.0332 0.6797 0.0342 0.043 Uiso 1 1 calc R . .
C38 C -0.0671(2) 0.6500(4) 0.03077(15) 0.0384(10) Uani 1 1 d . . .
H38 H -0.0704 0.6300 -0.0042 0.046 Uiso 1 1 calc R . .
C39 C -0.1240(2) 0.6499(4) 0.05888(17) 0.0411(10) Uani 1 1 d . . .
H39 H -0.1664 0.6288 0.0431 0.049 Uiso 1 1 calc R . .
C40 C -0.1197(2) 0.6801(4) 0.10946(17) 0.0393(10) Uani 1 1 d . . .
H40 H -0.1591 0.6812 0.1284 0.047 Uiso 1 1 calc R . .
C41 C -0.05781(18) 0.7089(3) 0.13286(15) 0.0296(8) Uani 1 1 d . . .
H41 H -0.0548 0.7296 0.1678 0.036 Uiso 1 1 calc R . .
C42 C 0.10515(18) 0.8948(3) 0.10852(13) 0.0251(7) Uani 1 1 d . . .
C43 C 0.0555(2) 0.9828(3) 0.09509(14) 0.0296(8) Uani 1 1 d . . .
H43 H 0.0098 0.9608 0.0990 0.036 Uiso 1 1 calc R . .
C44 C 0.0713(2) 1.1027(3) 0.07594(15) 0.0355(9) Uani 1 1 d . . .
H44 H 0.0365 1.1617 0.0666 0.043 Uiso 1 1 calc R . .
C45 C 0.1378(2) 1.1366(4) 0.07040(15) 0.0350(9) Uani 1 1 d . . .
H45 H 0.1488 1.2187 0.0574 0.042 Uiso 1 1 calc R . .
C46 C 0.1879(2) 1.0503(3) 0.08388(13) 0.0291(8) Uani 1 1 d . . .
H46 H 0.2335 1.0743 0.0806 0.035 Uiso 1 1 calc R . .
C47 C 0.17297(19) 0.9283(3) 0.10227(13) 0.0253(8) Uani 1 1 d . . .
C48 C 0.23069(19) 0.8475(3) 0.11748(13) 0.0256(8) Uani 1 1 d . . .
H48 H 0.2717 0.8920 0.1244 0.031 Uiso 1 1 calc R . .
N2 N 0.23326(14) 0.7253(3) 0.12275(10) 0.0230(6) Uani 1 1 d . . .
C49 C 0.29821(18) 0.6721(3) 0.14292(13) 0.0267(8) Uani 1 1 d . . .
H49A H 0.3327 0.7407 0.1437 0.032 Uiso 1 1 calc R . .
H49B H 0.3131 0.6028 0.1203 0.032 Uiso 1 1 calc R . .
C50 C 0.2915(2) 0.6184(3) 0.19603(14) 0.0317(8) Uani 1 1 d . . .
H50A H 0.2554 0.5529 0.1950 0.038 Uiso 1 1 calc R . .
H50B H 0.3340 0.5745 0.2065 0.038 Uiso 1 1 calc R . .
C51 C 0.2759(2) 0.7189(4) 0.23572(14) 0.0333(9) Uani 1 1 d . . .
H51A H 0.2384 0.7736 0.2225 0.040 Uiso 1 1 calc R . .
H51B H 0.2607 0.6745 0.2662 0.040 Uiso 1 1 calc R . .
C52 C 0.3354(2) 0.8050(4) 0.25075(15) 0.0380(9) Uani 1 1 d . . .
H52A H 0.3518 0.8473 0.2202 0.046 Uiso 1 1 calc R . .
H52B H 0.3723 0.7511 0.2654 0.046 Uiso 1 1 calc R . .
Se2 Se 0.31224(2) 0.93662(4) 0.299665(15) 0.04067(10) Uani 1 1 d . . .
C53 C 0.2611(2) 1.0502(4) 0.25556(14) 0.0349(9) Uani 1 1 d . . .
C54 C 0.2909(2) 1.1118(4) 0.21535(14) 0.0369(9) Uani 1 1 d . . .
H54 H 0.3356 1.0910 0.2073 0.044 Uiso 1 1 calc R . .
C55 C 0.2554(2) 1.2026(4) 0.18737(16) 0.0461(11) Uani 1 1 d . . .
H55 H 0.2756 1.2439 0.1599 0.055 Uiso 1 1 calc R . .
C56 C 0.1904(3) 1.2340(5) 0.1991(2) 0.0566(13) Uani 1 1 d . . .
H56 H 0.1664 1.2983 0.1802 0.068 Uiso 1 1 calc R . .
C57 C 0.1609(2) 1.1722(5) 0.2378(2) 0.0552(13) Uani 1 1 d . . .
H57 H 0.1159 1.1927 0.2453 0.066 Uiso 1 1 calc R . .
C58 C 0.1957(2) 1.0796(4) 0.26641(17) 0.0458(11) Uani 1 1 d . . .
H58 H 0.1746 1.0369 0.2932 0.055 Uiso 1 1 calc R . .

loop_
_atom_site_aniso_label
_atom_site_aniso_U_11
_atom_site_aniso_U_22
_atom_site_aniso_U_33
_atom_site_aniso_U_23
_atom_site_aniso_U_13
_atom_site_aniso_U_12
Pt1 0.02018(7) 0.01684(6) 0.01549(6) -0.00063(5) -0.00056(5) -0.00084(5)
Cl1 0.0313(5) 0.0220(4) 0.0254(4) -0.0009(3) -0.0059(3) -0.0067(3)
Cl2 0.0438(6) 0.0258(4) 0.0201(4) 0.0043(3) -0.0035(4) -0.0085(4)
P1 0.0191(4) 0.0188(4) 0.0157(4) -0.0009(3) -0.0015(3) -0.0020(3)
C1 0.0244(19) 0.0244(17) 0.0127(14) 0.0000(12) -0.0043(13) -0.0009(14)
C2 0.026(2) 0.0236(17) 0.0209(16) -0.0019(13) 0.0020(14) -0.0011(14)
C3 0.031(2) 0.0324(19) 0.0178(16) -0.0027(14) -0.0012(15) 0.0055(16)
C4 0.024(2) 0.046(2) 0.0210(17) 0.0029(15) 0.0015(15) -0.0004(17)
C5 0.028(2) 0.0292(19) 0.0287(19) 0.0074(15) -0.0046(15) -0.0080(16)
C6 0.028(2) 0.0226(17) 0.0229(17) 0.0031(13) -0.0014(15) -0.0020(14)
C7 0.0251(19) 0.0201(16) 0.0182(15) 0.0032(12) -0.0043(13) -0.0017(14)
C8 0.028(2) 0.0311(19) 0.0232(17) 0.0013(14) 0.0002(15) -0.0044(16)
C9 0.042(3) 0.044(2) 0.0181(17) 0.0025(16) -0.0047(16) -0.0093(19)
C10 0.043(3) 0.038(2) 0.0243(19) 0.0062(16) -0.0122(17) -0.0086(18)
C11 0.026(2) 0.037(2) 0.041(2) 0.0030(17) -0.0101(17) -0.0022(17)
C12 0.029(2) 0.0308(19) 0.0257(18) -0.0015(15) -0.0004(15) -0.0028(16)
C13 0.0224(18) 0.0188(16) 0.0200(15) 0.0002(13) 0.0014(13) -0.0039(13)
C14 0.0237(19) 0.0217(17) 0.0218(16) 0.0037(13) -0.0012(14) -0.0031(14)
C15 0.026(2) 0.0191(17) 0.0339(19) 0.0067(14) -0.0001(15) 0.0008(14)
C16 0.035(2) 0.0175(16) 0.0329(19) -0.0022(14) 0.0079(17) -0.0003(15)
C17 0.029(2) 0.0231(17) 0.0182(16) -0.0022(13) 0.0012(14) -0.0043(15)
C18 0.0188(17) 0.0235(17) 0.0181(15) -0.0001(12) 0.0012(13) -0.0023(13)
C19 0.0222(18) 0.0218(16) 0.0184(16) -0.0030(13) -0.0005(13) -0.0010(14)
N1 0.0216(15) 0.0242(14) 0.0137(12) -0.0010(10) 0.0001(11) -0.0006(12)
C20 0.0247(19) 0.0271(18) 0.0217(17) 0.0021(14) -0.0069(14) -0.0017(15)
C21 0.0217(19) 0.0224(17) 0.0318(19) 0.0036(14) -0.0043(15) 0.0001(14)
C22 0.029(2) 0.0227(17) 0.0287(18) 0.0012(14) -0.0051(15) 0.0003(15)
C23 0.028(2) 0.0313(19) 0.0292(19) 0.0049(15) -0.0030(15) 0.0034(16)
Se1 0.0294(2) 0.0331(2) 0.02974(19) 0.00338(15) -0.00124(16) 0.00669(16)
C24 0.0224(19) 0.0305(19) 0.0319(19) 0.0010(15) -0.0021(15) 0.0057(16)
C25 0.031(2) 0.041(2) 0.040(2) 0.0038(18) 0.0081(18) 0.0032(18)
C26 0.041(3) 0.057(3) 0.040(2) -0.002(2) 0.012(2) 0.006(2)
C27 0.044(3) 0.054(3) 0.050(3) -0.017(2) 0.008(2) 0.008(2)
C28 0.048(3) 0.035(2) 0.050(3) -0.0042(19) 0.003(2) 0.004(2)
C29 0.034(2) 0.038(2) 0.040(2) 0.0045(18) 0.0034(18) 0.0034(18)
Pt2 0.02386(8) 0.01738(6) 0.02555(7) -0.00181(5) 0.00478(5) -0.00037(5)
Cl3 0.0329(5) 0.0295(5) 0.0540(6) -0.0156(4) 0.0130(5) 0.0013(4)
Cl4 0.0314(5) 0.0206(4) 0.0463(5) -0.0032(4) 0.0054(4) -0.0044(4)
P2 0.0225(5) 0.0181(4) 0.0257(4) -0.0007(3) 0.0025(4) -0.0005(3)
C30 0.0184(18) 0.0284(18) 0.0259(17) -0.0033(14) 0.0001(14) 0.0010(14)
C31 0.041(2) 0.030(2) 0.035(2) -0.0055(16) 0.0000(18) 0.0064(17)
C32 0.048(3) 0.041(2) 0.035(2) -0.0148(18) -0.0008(19) 0.010(2)
C33 0.033(2) 0.057(3) 0.0238(19) -0.0060(18) -0.0019(17) 0.007(2)
C34 0.036(2) 0.044(2) 0.030(2) 0.0058(17) -0.0022(17) 0.0015(19)
C35 0.032(2) 0.0290(19) 0.0266(18) 0.0000(15) -0.0019(16) -0.0001(16)
C36 0.026(2) 0.0204(17) 0.0323(19) 0.0018(14) 0.0005(15) -0.0013(14)
C37 0.039(2) 0.036(2) 0.032(2) 0.0047(16) 0.0001(18) -0.0062(18)
C38 0.045(3) 0.034(2) 0.035(2) 0.0073(17) -0.0143(19) -0.0024(19)
C39 0.032(2) 0.034(2) 0.056(3) 0.0109(19) -0.018(2) -0.0045(18)
C40 0.028(2) 0.033(2) 0.057(3) 0.0069(19) 0.0007(19) 0.0016(17)
C41 0.023(2) 0.0269(19) 0.039(2) 0.0036(16) 0.0025(16) 0.0025(15)
C42 0.028(2) 0.0213(17) 0.0261(17) 0.0000(14) 0.0007(15) -0.0027(15)
C43 0.029(2) 0.0227(18) 0.037(2) -0.0006(15) 0.0015(16) -0.0004(15)
C44 0.037(2) 0.0220(18) 0.047(2) 0.0029(17) -0.0022(19) 0.0045(17)
C45 0.045(3) 0.0195(18) 0.040(2) 0.0031(15) 0.0011(19) -0.0017(17)
C46 0.031(2) 0.0237(18) 0.033(2) -0.0006(15) -0.0012(16) -0.0061(15)
C47 0.032(2) 0.0204(17) 0.0237(17) -0.0035(13) -0.0011(15) -0.0026(14)
C48 0.027(2) 0.0243(17) 0.0253(17) -0.0023(14) 0.0028(15) -0.0038(15)
N2 0.0236(16) 0.0222(14) 0.0234(14) 0.0007(11) 0.0025(12) -0.0022(12)
C49 0.0234(19) 0.0260(18) 0.0310(19) -0.0008(15) 0.0032(15) 0.0025(15)
C50 0.034(2) 0.0254(19) 0.036(2) 0.0049(15) -0.0032(17) -0.0035(16)
C51 0.037(2) 0.032(2) 0.0301(19) 0.0057(16) -0.0002(17) -0.0077(17)
C52 0.039(2) 0.036(2) 0.039(2) -0.0024(17) 0.0010(19) -0.0058(19)
Se2 0.0497(3) 0.0408(2) 0.0311(2) -0.00194(17) -0.00298(19) -0.0139(2)
C53 0.036(2) 0.036(2) 0.032(2) -0.0128(17) -0.0026(17) -0.0104(18)
C54 0.039(2) 0.040(2) 0.031(2) -0.0074(17) -0.0010(18) -0.0121(19)
C55 0.055(3) 0.046(3) 0.037(2) -0.0022(19) -0.007(2) -0.007(2)
C56 0.058(3) 0.045(3) 0.064(3) -0.011(2) -0.020(3) 0.007(2)
C57 0.037(3) 0.058(3) 0.070(3) -0.024(3) 0.000(2) 0.003(2)
C58 0.042(3) 0.050(3) 0.047(3) -0.015(2) 0.008(2) -0.011(2)

loop_
_atom_type_symbol
_atom_type_description
_atom_type_scat_dispersion_real
_atom_type_scat_dispersion_imag
_atom_type_scat_source
C C 0.0033 0.0016 'International Tables Vol C Tables 4.2.6.8 and 6.1.1.4'
H H 0.0000 0.0000 'International Tables Vol C Tables 4.2.6.8 and 6.1.1.4'
N N 0.0061 0.0033 'International Tables Vol C Tables 4.2.6.8 and 6.1.1.4'
P P 0.1023 0.0942 'International Tables Vol C Tables 4.2.6.8 and 6.1.1.4'
Cl Cl 0.1484 0.1585 'International Tables Vol C Tables 4.2.6.8 and 6.1.1.4'
Se Se -0.0929 2.2259 'International Tables Vol C Tables 4.2.6.8 and 6.1.1.4'
Pt Pt -1.7033 8.3905 'International Tables Vol C Tables 4.2.6.8 and 6.1.1.4'

loop_
_geom_angle_atom_site_label_1
_geom_angle_atom_site_label_2
_geom_angle_atom_site_label_3
_geom_angle
_geom_angle_site_symmetry_1
_geom_angle_site_symmetry_3
_geom_angle_publ_flag
N1 Pt1 P1 87.07(7) . . ?
N1 Pt1 Cl1 177.12(8) . . ?
P1 Pt1 Cl1 94.19(3) . . ?
N1 Pt1 Cl2 91.03(7) . . ?
P1 Pt1 Cl2 177.63(3) . . ?
Cl1 Pt1 Cl2 87.77(3) . . ?
C13 P1 C1 104.91(15) . . ?
C13 P1 C7 106.35(15) . . ?
C1 P1 C7 105.01(15) . . ?
C13 P1 Pt1 106.83(11) . . ?
C1 P1 Pt1 111.23(11) . . ?
C7 P1 Pt1 121.31(11) . . ?
C6 C1 C2 119.6(3) . . ?
C6 C1 P1 122.8(3) . . ?
C2 C1 P1 117.6(3) . . ?
C3 C2 C1 120.3(3) . . ?
C4 C3 C2 119.6(3) . . ?
C3 C4 C5 120.4(3) . . ?
C4 C5 C6 120.1(3) . . ?
C5 C6 C1 120.0(3) . . ?
C12 C7 C8 119.4(3) . . ?
C12 C7 P1 119.4(3) . . ?
C8 C7 P1 121.1(3) . . ?
C7 C8 C9 120.2(4) . . ?
C10 C9 C8 120.1(3) . . ?
C9 C10 C11 119.9(3) . . ?
C12 C11 C10 120.5(4) . . ?
C11 C12 C7 119.9(3) . . ?
C14 C13 C18 119.0(3) . . ?
C14 C13 P1 123.3(2) . . ?
C18 C13 P1 117.7(2) . . ?
C13 C14 C15 121.1(3) . . ?
C16 C15 C14 120.2(3) . . ?
C15 C16 C17 119.3(3) . . ?
C18 C17 C16 121.4(3) . . ?
C17 C18 C13 118.9(3) . . ?
C17 C18 C19 116.4(3) . . ?
C13 C18 C19 124.6(3) . . ?
N1 C19 C18 128.4(3) . . ?
C19 N1 C20 116.1(3) . . ?
C19 N1 Pt1 125.8(2) . . ?
C20 N1 Pt1 118.0(2) . . ?
N1 C20 C21 112.2(3) . . ?
C20 C21 C22 113.5(3) . . ?
C21 C22 C23 112.9(3) . . ?
C22 C23 Se1 111.8(2) . . ?
C24 Se1 C23 94.94(15) . . ?
C29 C24 C25 119.5(4) . . ?
C29 C24 Se1 119.4(3) . . ?
C25 C24 Se1 121.1(3) . . ?
C26 C25 C24 119.6(4) . . ?
C27 C26 C25 120.6(4) . . ?
C26 C27 C28 119.4(4) . . ?
C27 C28 C29 120.5(4) . . ?
C24 C29 C28 120.3(4) . . ?
N2 Pt2 P2 90.95(8) . . ?
N2 Pt2 Cl4 173.02(8) . . ?
P2 Pt2 Cl4 90.07(3) . . ?
N2 Pt2 Cl3 91.31(8) . . ?
P2 Pt2 Cl3 171.37(4) . . ?
Cl4 Pt2 Cl3 88.70(3) . . ?
C30 P2 C42 107.70(16) . . ?
C30 P2 C36 105.17(16) . . ?
C42 P2 C36 103.93(16) . . ?
C30 P2 Pt2 116.33(12) . . ?
C42 P2 Pt2 109.54(12) . . ?
C36 P2 Pt2 113.31(12) . . ?
C31 C30 C35 119.3(3) . . ?
C31 C30 P2 123.0(3) . . ?
C35 C30 P2 117.5(3) . . ?
C30 C31 C32 119.9(4) . . ?
C33 C32 C31 120.6(4) . . ?
C32 C33 C34 119.5(4) . . ?
C33 C34 C35 120.6(4) . . ?
C34 C35 C30 119.9(4) . . ?
C41 C36 C37 119.5(4) . . ?
C41 C36 P2 122.9(3) . . ?
C37 C36 P2 117.6(3) . . ?
C38 C37 C36 120.3(4) . . ?
C37 C38 C39 119.9(4) . . ?
C40 C39 C38 120.4(4) . . ?
C39 C40 C41 120.0(4) . . ?
C36 C41 C40 119.9(4) . . ?
C43 C42 C47 119.0(3) . . ?
C43 C42 P2 120.3(3) . . ?
C47 C42 P2 120.8(3) . . ?
C42 C43 C44 121.2(4) . . ?
C45 C44 C43 120.0(4) . . ?
C46 C45 C44 119.6(3) . . ?
C45 C46 C47 121.2(4) . . ?
C46 C47 C42 119.0(3) . . ?
C46 C47 C48 116.0(3) . . ?
C42 C47 C48 124.8(3) . . ?
N2 C48 C47 128.7(3) . . ?
C48 N2 C49 116.1(3) . . ?
C48 N2 Pt2 128.3(3) . . ?
C49 N2 Pt2 115.5(2) . . ?
N2 C49 C50 111.0(3) . . ?
C51 C50 C49 114.5(3) . . ?
C52 C51 C50 113.7(3) . . ?
C51 C52 Se2 112.4(3) . . ?
C53 Se2 C52 99.24(17) . . ?
C58 C53 C54 119.5(4) . . ?
C58 C53 Se2 119.3(3) . . ?
C54 C53 Se2 120.9(3) . . ?
C55 C54 C53 120.0(4) . . ?
C54 C55 C56 120.4(4) . . ?
C57 C56 C55 119.7(5) . . ?
C56 C57 C58 120.9(5) . . ?
C53 C58 C57 119.5(4) . . ?

loop_
_geom_bond_atom_site_label_1
_geom_bond_atom_site_label_2
_geom_bond_distance
_geom_bond_site_symmetry_2
_geom_bond_publ_flag
Pt1 N1 2.047(3) . ?
Pt1 P1 2.2100(8) . ?
Pt1 Cl1 2.2918(8) . ?
Pt1 Cl2 2.3698(8) . ?
P1 C13 1.807(3) . ?
P1 C1 1.816(4) . ?
P1 C7 1.821(3) . ?
C1 C6 1.388(5) . ?
C1 C2 1.394(5) . ?
C2 C3 1.388(5) . ?
C3 C4 1.380(5) . ?
C4 C5 1.386(5) . ?
C5 C6 1.386(5) . ?
C7 C12 1.393(5) . ?
C7 C8 1.393(5) . ?
C8 C9 1.393(5) . ?
C9 C10 1.378(6) . ?
C10 C11 1.387(5) . ?
C11 C12 1.384(5) . ?
C13 C14 1.385(4) . ?
C13 C18 1.418(4) . ?
C14 C15 1.391(5) . ?
C15 C16 1.382(5) . ?
C16 C17 1.392(5) . ?
C17 C18 1.391(4) . ?
C18 C19 1.463(5) . ?
C19 N1 1.286(4) . ?
N1 C20 1.491(4) . ?
C20 C21 1.515(5) . ?
C21 C22 1.519(5) . ?
C22 C23 1.520(5) . ?
C23 Se1 1.964(4) . ?
Se1 C24 1.919(4) . ?
C24 C29 1.379(5) . ?
C24 C25 1.398(5) . ?
C25 C26 1.385(6) . ?
C26 C27 1.381(6) . ?
C27 C28 1.382(6) . ?
C28 C29 1.384(5) . ?
Pt2 N2 2.037(3) . ?
Pt2 P2 2.1992(9) . ?
Pt2 Cl4 2.3021(9) . ?
Pt2 Cl3 2.3633(9) . ?
P2 C30 1.812(3) . ?
P2 C42 1.819(3) . ?
P2 C36 1.820(4) . ?
C30 C31 1.387(5) . ?
C30 C35 1.392(5) . ?
C31 C32 1.393(5) . ?
C32 C33 1.374(6) . ?
C33 C34 1.380(6) . ?
C34 C35 1.390(5) . ?
C36 C41 1.383(5) . ?
C36 C37 1.399(5) . ?
C37 C38 1.372(5) . ?
C38 C39 1.384(6) . ?
C39 C40 1.376(6) . ?
C40 C41 1.389(5) . ?
C42 C43 1.382(5) . ?
C42 C47 1.412(5) . ?
C43 C44 1.386(5) . ?
C44 C45 1.384(6) . ?
C45 C46 1.378(5) . ?
C46 C47 1.395(5) . ?
C47 C48 1.466(5) . ?
C48 N2 1.278(4) . ?
N2 C49 1.485(4) . ?
C49 C50 1.525(5) . ?
C50 C51 1.524(5) . ?
C51 C52 1.523(5) . ?
C52 Se2 1.954(4) . ?
Se2 C53 1.921(4) . ?
C53 C58 1.383(6) . ?
C53 C54 1.397(5) . ?
C54 C55 1.377(6) . ?
C55 C56 1.384(7) . ?
C56 C57 1.366(7) . ?
C57 C58 1.391(7) . ?
